data_7129108
loop_
_publ_author_name
'Taylor, Lauren L. K.'
'Vitorica-Yrezabal, I\~nigo J'
'Borilovi\'c, Ivana'
'Tuna, Floriana'
'Riddell, Imogen A.'

_publ_section_title
;
 Self-assembly of a trigonal bipyramidal architecture with stabilisation
 of iron in three spin states.
;
_journal_issue 85
_journal_name_full 'Chemical communications (Cambridge, England)'
_journal_page_first 11252
_journal_page_last 11255
_journal_paper_doi 10.1039/d1cc04413c
_journal_volume 57
_journal_year 2021
_chemical_formula_moiety 'C20.63 H19.53 Br0.05 N3.95 O1.91'
_chemical_formula_sum 'C20.62 H19.53 Br0.05 N3.96 O1.9'
_chemical_formula_weight 356.88
_chemical_name_systematic AIR3
_space_group_crystal_system triclinic
_space_group_IT_number 2
_space_group_name_Hall '-P 1'
_space_group_name_H-M_alt 'P -1'
_atom_sites_solution_hydrogens geom
_atom_sites_solution_primary dual
_audit_creation_date 2019-08-01
_audit_creation_method
;
Olex2 1.2
(compiled 2018.05.29 svn.r3508 for OlexSys, GUI svn.r5506)
;
_audit_update_record
;
2019-09-09 deposited with the CCDC.	2021-08-16 downloaded from the CCDC.
;
_cell_angle_alpha 75.420(14)
_cell_angle_beta 86.542(13)
_cell_angle_gamma 79.753(14)
_cell_formula_units_Z 2
_cell_length_a 8.3959(14)
_cell_length_b 10.4913(17)
_cell_length_c 10.5635(18)
_cell_measurement_reflns_used 1526
_cell_measurement_temperature 150.0(3)
_cell_measurement_theta_max 26.7950
_cell_measurement_theta_min 3.1320
_cell_volume 886.0(3)
_computing_cell_refinement 'CrysAlisPro 1.171.38.46 (Rigaku OD, 2015)'
_computing_data_collection 'CrysAlisPro 1.171.38.46 (Rigaku OD, 2015)'
_computing_data_reduction 'CrysAlisPro 1.171.38.46 (Rigaku OD, 2015)'
_computing_molecular_graphics 'Olex2 (Dolomanov et al., 2009)'
_computing_publication_material 'Olex2 (Dolomanov et al., 2009)'
_computing_structure_refinement 'ShelXL (Sheldrick, 2015)'
_computing_structure_solution 'ShelXT (Sheldrick, 2015)'
_diffrn_ambient_environment N~2~
_diffrn_ambient_temperature 150.0(3)
_diffrn_detector 'CCD plate'
_diffrn_detector_area_resol_mean 8.0714
_diffrn_detector_type Eos
_diffrn_measured_fraction_theta_full 0.995
_diffrn_measured_fraction_theta_max 0.995
_diffrn_measurement_details
;
List of Runs (angles in degrees, time in seconds):

  # Type    Start    End  Width  t~exp~   \w     \q     \k     \f   Frames
#--------------------------------------------------------------------------
  1  \w    -11.00  90.00   1.00    7.50    --   20.02  77.00  30.00  101
  2  \w    -10.00  90.00   1.00    7.50    --   20.02  77.00 150.00  100
  3  \w    -10.00  90.00   1.00    7.50    --   20.02  77.00 -90.00  100
;
_diffrn_measurement_device 'four-circle diffractometer'
_diffrn_measurement_device_type 'SuperNova, Single source at offset, Eos'
_diffrn_measurement_method '\w scans'
_diffrn_orient_matrix_type 'CrysAlisPro convention (1999,Acta A55,543-557)'
_diffrn_orient_matrix_UB_11 0.0053209000
_diffrn_orient_matrix_UB_12 0.0668469000
_diffrn_orient_matrix_UB_13 -0.0005011000
_diffrn_orient_matrix_UB_21 -0.0854914000
_diffrn_orient_matrix_UB_22 0.0148828000
_diffrn_orient_matrix_UB_23 0.0059034000
_diffrn_orient_matrix_UB_31 0.0059320000
_diffrn_orient_matrix_UB_32 -0.0182390000
_diffrn_orient_matrix_UB_33 0.0691367000
_diffrn_radiation_monochromator mirror
_diffrn_radiation_probe x-ray
_diffrn_radiation_type MoK\a
_diffrn_radiation_wavelength 0.71073
_diffrn_reflns_av_R_equivalents 0.0449
_diffrn_reflns_av_unetI/netI 0.0907
_diffrn_reflns_Laue_measured_fraction_full 0.995
_diffrn_reflns_Laue_measured_fraction_max 0.995
_diffrn_reflns_limit_h_max 9
_diffrn_reflns_limit_h_min -10
_diffrn_reflns_limit_k_max 12
_diffrn_reflns_limit_k_min -12
_diffrn_reflns_limit_l_max 6
_diffrn_reflns_limit_l_min -12
_diffrn_reflns_number 4679
_diffrn_reflns_point_group_measured_fraction_full 0.995
_diffrn_reflns_point_group_measured_fraction_max 0.995
_diffrn_reflns_theta_full 25.242
_diffrn_reflns_theta_max 25.347
_diffrn_reflns_theta_min 2.921
_diffrn_source 'micro-focus sealed X-ray tube'
_diffrn_source_type 'SuperNova (Mo) X-ray Source'
_exptl_absorpt_coefficient_mu 0.201
_exptl_absorpt_correction_T_max 1.00000
_exptl_absorpt_correction_T_min 0.73058
_exptl_absorpt_correction_type multi-scan
_exptl_absorpt_process_details
;
CrysAlisPro 1.171.38.46 (Rigaku Oxford Diffraction, 2015)
Empirical absorption correction using spherical harmonics,
 implemented in SCALE3 ABSPACK scaling algorithm.
;
_exptl_crystal_colour 'clear light colourless'
_exptl_crystal_colour_lustre clear
_exptl_crystal_colour_modifier light
_exptl_crystal_colour_primary colourless
_exptl_crystal_density_diffrn 1.338
_exptl_crystal_description block
_exptl_crystal_F_000 376
_exptl_crystal_preparation 'In chloroform'
_exptl_crystal_recrystallization_method 'Slow evaporation of cloroform'
_exptl_crystal_size_max 0.2
_exptl_crystal_size_mid 0.2
_exptl_crystal_size_min 0.2
_refine_diff_density_max 0.600
_refine_diff_density_min -0.751
_refine_diff_density_rms 0.232
_refine_ls_extinction_method none
_refine_ls_goodness_of_fit_ref 1.068
_refine_ls_hydrogen_treatment constr
_refine_ls_matrix_type full
_refine_ls_number_parameters 245
_refine_ls_number_reflns 3224
_refine_ls_number_restraints 6
_refine_ls_restrained_S_all 1.070
_refine_ls_R_factor_all 0.1154
_refine_ls_R_factor_gt 0.0797
_refine_ls_shift/su_max 0.000
_refine_ls_shift/su_mean 0.000
_refine_ls_structure_factor_coef Fsqd
_refine_ls_weighting_details 'w=1/[\s^2^(Fo^2^)+(0.1060P)^2^+0.2780P] where P=(Fo^2^+2Fc^2^)/3'
_refine_ls_weighting_scheme calc
_refine_ls_wR_factor_gt 0.1992
_refine_ls_wR_factor_ref 0.2417
_reflns_Friedel_coverage 0.000
_reflns_number_gt 2028
_reflns_number_total 3224
_reflns_threshold_expression 'I > 2\s(I)'
_cod_data_source_file d1cc04413c2.cif
_cod_data_source_block air3
_cod_depositor_comments 'Adding full bibliography for 7129106--7129112.cif.'
_cod_original_formula_sum 'C20.62 H19.53 Br0.05 N3.96 O1.90'
_cod_database_code 7129108
_shelxl_version_number 2014/6
_chemical_oxdiff_formula 'C19 H14 N4 O'
_shelx_space_group_comment
;
The symmetry employed for this shelxl refinement is uniquely defined
by the following loop, which should always be used as a source of
symmetry information in preference to the above space-group names.
They are only intended as comments.
;
_shelx_estimated_absorpt_t_max 0.963
_shelx_estimated_absorpt_t_min 0.963
_reflns_odcompleteness_completeness 98.68
_reflns_odcompleteness_iscentric 1
_reflns_odcompleteness_theta 26.32
_olex2_refinement_description
;
1. Fixed Uiso
 At 1.2 times of:
  All C(H) groups
 At 1.5 times of:
  All C(H,H,H) groups
2. Uiso/Uaniso restraints and constraints
Br0 \\sim C008: within 2A with sigma of 0.01 and sigma for terminal atoms of
0.02
3. Others
 Sof(Br0)=1-FVAR(1)
 Sof(O001)=Sof(O002)=Sof(C008)=Sof(C00K)=Sof(H00K)=Sof(C00N)=Sof(H00N)=
 Sof(C00E)=Sof(N003)=Sof(C007)=Sof(H007)=Sof(C00I)=Sof(H00I)=Sof(C00L)=
 Sof(H00A)=Sof(H00B)=Sof(H00D)=Sof(C00P)=Sof(H00E)=Sof(H00F)=Sof(H00L)=FVAR(1)
4.a Ternary CH refined with riding coordinates:
 C00I(H00I)
4.b Aromatic/amide H refined with riding coordinates:
 C00K(H00K), C00N(H00N), C007(H007), C00C(H00C), C00G(H00G), C00H(H00H),
 C00J(H00J), C00M(H00M), C00O(H00O), C00Q(H00Q)
4.c Fitted hexagon refined as free rotating group:
 C008(C00K,C00N,C00E,N003,C007)
4.d Idealised Me refined as rotating group:
 C00L(H00A,H00B,H00D), C00P(H00E,H00F,H00L), C00R(H00P,H00R,H00S)
;
_olex2_submission_special_instructions 'No special instructions were received'
_oxdiff_exptl_absorpt_empirical_details
;
Empirical correction (ABSPACK) includes:
- Absorption correction using spherical harmonics
- Frame scaling
- Detector area scaling
;
_oxdiff_exptl_absorpt_empirical_full_max 1.664
_oxdiff_exptl_absorpt_empirical_full_min 0.736

loop_
_space_group_symop_operation_xyz
'x, y, z'
'-x, -y, -z'

loop_
_atom_site_label
_atom_site_type_symbol
_atom_site_fract_x
_atom_site_fract_y
_atom_site_fract_z
_atom_site_U_iso_or_equiv
_atom_site_adp_type
_atom_site_occupancy
_atom_site_site_symmetry_order
_atom_site_calc_flag
_atom_site_refinement_flags_posn
_atom_site_refinement_flags_adp
_atom_site_refinement_flags_occupancy
_atom_site_disorder_assembly
_atom_site_disorder_group
O001 O -0.3759(3) 0.6072(2) 0.1397(2) 0.0396(7) Uani 0.9532(18) 1 d . . P A 1
O002 O -0.1836(3) 0.4190(2) 0.1275(3) 0.0427(7) Uani 0.9532(18) 1 d . . P A 1
N004 N 0.6747(3) 0.8134(3) 0.6524(3) 0.0377(7) Uani 1 1 d . . . . .
N005 N 0.4714(3) 0.9669(3) 0.7001(3) 0.0346(7) Uani 1 1 d . . . . .
N006 N 0.2533(3) 0.8639(3) 0.5621(3) 0.0373(7) Uani 1 1 d . . . . .
C008 C 0.0960(2) 0.6544(3) 0.3717(2) 0.0327(12) Uani 0.9532(18) 1 d . U P A 1
C00K C 0.1429(2) 0.6007(3) 0.2648(2) 0.0419(9) Uani 0.9532(18) 1 d G . P A 1
H00K H 0.2482 0.5993 0.2317 0.050 Uiso 0.9532(18) 1 calc R . P A 1
C00N C 0.0323(3) 0.5492(3) 0.2075(2) 0.0417(10) Uani 0.9532(18) 1 d G . P A 1
H00N H 0.0636 0.5133 0.1360 0.050 Uiso 0.9532(18) 1 calc R . P A 1
C00E C -0.1251(2) 0.5514(2) 0.2569(2) 0.0349(8) Uani 0.9532(18) 1 d G . P A 1
N003 N -0.17194(19) 0.6050(2) 0.36375(19) 0.0333(7) Uani 0.9532(18) 1 d G . P A 1
C007 C -0.0614(3) 0.6565(2) 0.42111(19) 0.0333(8) Uani 0.9532(18) 1 d G . P A 1
H007 H -0.0927 0.6924 0.4926 0.040 Uiso 0.9532(18) 1 calc R . P A 1
C009 C 0.7337(4) 0.8850(3) 0.7271(3) 0.0358(8) Uani 1 1 d . . . . .
C00A C 0.5192(4) 0.8651(3) 0.6372(3) 0.0329(8) Uani 1 1 d . . . . .
C00B C 0.4122(4) 0.8132(3) 0.5657(3) 0.0314(8) Uani 1 1 d . . . . .
C00C C 0.4766(4) 0.7133(3) 0.5032(4) 0.0369(8) Uani 1 1 d . . . . .
H00C H 0.5872 0.6804 0.5060 0.044 Uiso 1 1 calc R . . . .
C00D C 0.2099(4) 0.7113(3) 0.4348(3) 0.0332(8) Uani 1 1 d . . . . .
C00F C 0.6088(4) 0.9812(3) 0.7582(3) 0.0338(8) Uani 1 1 d . . . . .
C00G C 0.3761(4) 0.6634(3) 0.4372(3) 0.0375(9) Uani 1 1 d . . . . .
H00G H 0.4187 0.5976 0.3940 0.045 Uiso 1 1 calc R . . . .
C00H C 0.1568(4) 0.8133(3) 0.4972(3) 0.0370(8) Uani 1 1 d . . . . .
H00H H 0.0471 0.8492 0.4939 0.044 Uiso 1 1 calc R . . . .
C00I C -0.2575(4) 0.5029(3) 0.2067(3) 0.0342(9) Uani 0.9532(18) 1 d . . P A 1
H00I H -0.3104 0.4488 0.2812 0.041 Uiso 0.9532(18) 1 calc R . P A 1
C00J C 0.8885(4) 0.8732(4) 0.7730(4) 0.0456(10) Uani 1 1 d . . . . .
H00J H 0.9729 0.8102 0.7538 0.055 Uiso 1 1 calc R . . . .
C00L C -0.3147(5) 0.6920(4) 0.0265(4) 0.0518(11) Uani 0.9532(18) 1 d . . P A 1
H00A H -0.2711 0.6402 -0.0345 0.078 Uiso 0.9532(18) 1 calc GR . P A 1
H00B H -0.2310 0.7319 0.0516 0.078 Uiso 0.9532(18) 1 calc GR . P A 1
H00D H -0.4008 0.7609 -0.0137 0.078 Uiso 0.9532(18) 1 calc GR . P A 1
C00M C 0.6336(4) 1.0668(4) 0.8305(4) 0.0441(9) Uani 1 1 d . . . . .
H00M H 0.5500 1.1314 0.8483 0.053 Uiso 1 1 calc R . . . .
C00O C 0.9132(5) 0.9580(4) 0.8479(4) 0.0492(10) Uani 1 1 d . . . . .
H00O H 1.0157 0.9514 0.8803 0.059 Uiso 1 1 calc R . . . .
C00P C -0.2962(5) 0.3512(4) 0.0855(4) 0.0486(11) Uani 0.9532(18) 1 d . . P A 1
H00E H -0.3718 0.4148 0.0267 0.073 Uiso 0.9532(18) 1 calc GR . P A 1
H00F H -0.3536 0.3065 0.1601 0.073 Uiso 0.9532(18) 1 calc GR . P A 1
H00L H -0.2388 0.2867 0.0414 0.073 Uiso 0.9532(18) 1 calc GR . P A 1
C00Q C 0.7872(5) 1.0537(4) 0.8761(4) 0.0489(10) Uani 1 1 d . . . . .
H00Q H 0.8075 1.1096 0.9267 0.059 Uiso 1 1 calc R . . . .
C00R C 0.3150(4) 1.0503(4) 0.7062(4) 0.0479(10) Uani 1 1 d . . . . .
H00P H 0.2613 1.0680 0.6244 0.072 Uiso 1 1 calc GR . . . .
H00R H 0.3299 1.1331 0.7231 0.072 Uiso 1 1 calc GR . . . .
H00S H 0.2503 1.0050 0.7752 0.072 Uiso 1 1 calc GR . . . .
Br0 Br 0.0458(18) 0.6727(11) 0.3276(13) 0.067(5) Uani 0.0468(18) 1 d . U P A 2

loop_
_atom_site_aniso_label
_atom_site_aniso_U_11
_atom_site_aniso_U_22
_atom_site_aniso_U_33
_atom_site_aniso_U_23
_atom_site_aniso_U_13
_atom_site_aniso_U_12
O001 0.0384(15) 0.0371(14) 0.0405(15) -0.0077(12) -0.0033(12) -0.0007(11)
O002 0.0463(16) 0.0380(14) 0.0478(16) -0.0178(13) -0.0048(13) -0.0060(12)
N004 0.0288(16) 0.0423(16) 0.0400(17) -0.0109(14) -0.0028(13) 0.0011(13)
N005 0.0284(15) 0.0340(15) 0.0390(17) -0.0084(13) -0.0001(13) -0.0002(12)
N006 0.0304(15) 0.0381(16) 0.0432(17) -0.0139(14) -0.0034(13) 0.0016(13)
C008 0.033(2) 0.024(2) 0.035(3) -0.0009(19) 0.000(2) 0.0007(18)
C00K 0.035(2) 0.049(2) 0.044(2) -0.0175(19) 0.0059(17) -0.0088(18)
C00N 0.037(2) 0.051(2) 0.043(2) -0.0239(19) 0.0085(18) -0.0092(18)
C00E 0.036(2) 0.0290(18) 0.037(2) -0.0071(16) 0.0001(16) -0.0018(15)
N003 0.0337(16) 0.0296(15) 0.0346(16) -0.0067(13) -0.0013(13) -0.0015(13)
C007 0.0330(19) 0.0293(18) 0.0335(19) -0.0049(16) -0.0017(16) 0.0024(15)
C009 0.0361(19) 0.0383(19) 0.0316(18) -0.0068(16) -0.0027(15) -0.0047(16)
C00A 0.0277(18) 0.0329(18) 0.0344(18) -0.0036(15) 0.0001(14) -0.0021(15)
C00B 0.0283(17) 0.0317(17) 0.0322(18) -0.0060(15) -0.0028(14) -0.0019(14)
C00C 0.0251(17) 0.0341(18) 0.050(2) -0.0101(16) 0.0034(16) -0.0031(14)
C00D 0.0335(18) 0.0312(17) 0.0333(18) -0.0069(15) 0.0001(15) -0.0024(15)
C00F 0.0297(18) 0.0335(18) 0.0355(19) -0.0048(15) -0.0025(15) -0.0031(15)
C00G 0.0360(19) 0.0342(18) 0.043(2) -0.0146(16) 0.0054(16) -0.0017(15)
C00H 0.0271(18) 0.0383(19) 0.045(2) -0.0117(17) -0.0029(16) 0.0003(15)
C00I 0.035(2) 0.0300(18) 0.038(2) -0.0105(16) -0.0006(16) -0.0055(16)
C00J 0.034(2) 0.059(2) 0.042(2) -0.0101(19) -0.0053(17) -0.0019(18)
C00L 0.068(3) 0.039(2) 0.042(2) -0.0031(19) 0.003(2) -0.001(2)
C00M 0.042(2) 0.041(2) 0.050(2) -0.0137(18) -0.0030(18) -0.0032(17)
C00O 0.037(2) 0.063(3) 0.046(2) -0.007(2) -0.0087(18) -0.0125(19)
C00P 0.059(3) 0.045(2) 0.049(2) -0.018(2) -0.004(2) -0.015(2)
C00Q 0.049(2) 0.054(2) 0.046(2) -0.0141(19) -0.0108(19) -0.010(2)
C00R 0.034(2) 0.041(2) 0.069(3) -0.020(2) -0.0032(19) 0.0035(17)
Br0 0.092(10) 0.033(5) 0.074(9) -0.013(5) -0.027(7) 0.005(5)

loop_
_atom_type_symbol
_atom_type_description
_atom_type_scat_dispersion_real
_atom_type_scat_dispersion_imag
_atom_type_scat_source
C C 0.0033 0.0016 'International Tables Vol C Tables 4.2.6.8 and 6.1.1.4'
H H 0.0000 0.0000 'International Tables Vol C Tables 4.2.6.8 and 6.1.1.4'
Br Br -0.2901 2.4595 'International Tables Vol C Tables 4.2.6.8 and 6.1.1.4'
N N 0.0061 0.0033 'International Tables Vol C Tables 4.2.6.8 and 6.1.1.4'
O O 0.0106 0.0060 'International Tables Vol C Tables 4.2.6.8 and 6.1.1.4'

loop_
_geom_angle_atom_site_label_1
_geom_angle_atom_site_label_2
_geom_angle_atom_site_label_3
_geom_angle
_geom_angle_site_symmetry_1
_geom_angle_site_symmetry_3
_geom_angle_publ_flag
C00I O001 C00L 113.8(3) . . ?
C00I O002 C00P 112.2(3) . . ?
C00A N004 C009 105.3(3) . . ?
C00A N005 C00F 106.2(3) . . ?
C00A N005 C00R 130.4(3) . . ?
C00F N005 C00R 123.4(3) . . ?
C00B N006 C00H 117.9(3) . . ?
C00K C008 C007 120.0 . . ?
C00K C008 C00D 121.65(19) . . ?
C007 C008 C00D 118.34(19) . . ?
C00N C00K C008 120.0 . . ?
C00E C00N C00K 120.0 . . ?
C00N C00E N003 120.0 . . ?
C00N C00E C00I 126.89(18) . . ?
N003 C00E C00I 113.10(18) . . ?
C007 N003 C00E 120.0 . . ?
N003 C007 C008 120.0 . . ?
N004 C009 C00F 110.1(3) . . ?
N004 C009 C00J 130.3(3) . . ?
C00J C009 C00F 119.6(3) . . ?
N004 C00A N005 112.7(3) . . ?
N004 C00A C00B 122.0(3) . . ?
N005 C00A C00B 125.2(3) . . ?
N006 C00B C00A 118.9(3) . . ?
N006 C00B C00C 121.6(3) . . ?
C00C C00B C00A 119.5(3) . . ?
C00G C00C C00B 119.5(3) . . ?
C00G C00D C008 121.8(3) . . ?
C00G C00D Br0 127.2(5) . . ?
C00H C00D C008 121.9(3) . . ?
C00H C00D C00G 116.3(3) . . ?
C00H C00D Br0 115.6(5) . . ?
N005 C00F C009 105.7(3) . . ?
C00M C00F N005 131.8(3) . . ?
C00M C00F C009 122.5(3) . . ?
C00C C00G C00D 120.2(3) . . ?
N006 C00H C00D 124.4(3) . . ?
O001 C00I C00E 113.2(2) . . ?
O002 C00I O001 112.5(3) . . ?
O002 C00I C00E 106.2(3) . . ?
C00O C00J C009 117.9(3) . . ?
C00F C00M C00Q 117.3(3) . . ?
C00J C00O C00Q 121.3(3) . . ?
C00M C00Q C00O 121.4(4) . . ?

loop_
_geom_bond_atom_site_label_1
_geom_bond_atom_site_label_2
_geom_bond_distance
_geom_bond_site_symmetry_2
_geom_bond_publ_flag
O001 C00I 1.412(4) . ?
O001 C00L 1.428(4) . ?
O002 C00I 1.404(4) . ?
O002 C00P 1.430(4) . ?
N004 C009 1.382(4) . ?
N004 C00A 1.324(4) . ?
N005 C00A 1.383(4) . ?
N005 C00F 1.387(4) . ?
N005 C00R 1.451(4) . ?
N006 C00B 1.344(4) . ?
N006 C00H 1.346(4) . ?
C008 C00K 1.3900 . ?
C008 C007 1.3900 . ?
C008 C00D 1.482(4) . ?
C00K C00N 1.3900 . ?
C00N C00E 1.3900 . ?
C00E N003 1.3900 . ?
C00E C00I 1.478(3) . ?
N003 C007 1.3900 . ?
C009 C00F 1.405(5) . ?
C009 C00J 1.388(5) . ?
C00A C00B 1.462(5) . ?
C00B C00C 1.390(5) . ?
C00C C00G 1.372(5) . ?
C00D C00G 1.396(5) . ?
C00D C00H 1.388(5) . ?
C00D Br0 1.991(13) . ?
C00F C00M 1.366(5) . ?
C00J C00O 1.378(5) . ?
C00M C00Q 1.376(5) . ?
C00O C00Q 1.396(6) . ?
